data_7110048
loop_
_publ_author_name
'Gabriela Marinescu'
'Sylvie Ferlay'
'Nathalie Kyritsakas'
'Mir Wais Hosseini'

_publ_section_title
;
 Molecular tectonics: from crystals to crystals of crystals
;
_journal_name_full Chem.Commun.
_journal_page_first 11209
_journal_paper_doi 10.1039/c3cc45205k
_journal_volume 49
_journal_year 2013
_chemical_formula_moiety 'C16 H6 Cu N2 O12, C12 H16 N4, 4(H2 O)'
_chemical_formula_sum 'C28 H30 Cu N6 O16'
_chemical_formula_weight 770.12
_chemical_name_systematic
;
 ?
;
_space_group_IT_number 15
_symmetry_cell_setting monoclinic
_symmetry_space_group_name_Hall '-C 2yc'
_symmetry_space_group_name_H-M 'C 1 2/c 1'
_atom_sites_solution_hydrogens geom
_atom_sites_solution_primary direct
_atom_sites_solution_secondary difmap
_audit_creation_method SHELXL-97
_cell_angle_alpha 90.00
_cell_angle_beta 106.751(14)
_cell_angle_gamma 90.00
_cell_formula_units_Z 4
_cell_length_a 19.2201(5)
_cell_length_b 9.6352(3)
_cell_length_c 17.0833(5)
_cell_measurement_reflns_used 4160
_cell_measurement_temperature 173(2)
_cell_measurement_theta_max 30.034
_cell_measurement_theta_min 0.998
_cell_volume 3029.4(3)
_computing_cell_refinement 'Bruker SMART'
_computing_data_collection 'Bruker SMART'
_computing_data_reduction 'Bruker SAINT'
_computing_molecular_graphics 'Bruker SHELXTL'
_computing_publication_material 'Bruker SHELXTL'
_computing_structure_refinement 'SHELXL-97 (Sheldrick, 1997)'
_computing_structure_solution 'SHELXS-97 (Sheldrick, 1990)'
_diffrn_ambient_temperature 173(2)
_diffrn_measured_fraction_theta_full 0.997
_diffrn_measured_fraction_theta_max 0.997
_diffrn_measurement_device_type 'CCD area detector'
_diffrn_measurement_method 'phi and omega scans'
_diffrn_radiation_monochromator graphite
_diffrn_radiation_source 'fine-focus sealed tube'
_diffrn_radiation_type MoK\a
_diffrn_radiation_wavelength 0.71073
_diffrn_reflns_av_R_equivalents 0.0379
_diffrn_reflns_av_sigmaI/netI 0.0680
_diffrn_reflns_limit_h_max 26
_diffrn_reflns_limit_h_min -26
_diffrn_reflns_limit_k_max 13
_diffrn_reflns_limit_k_min -13
_diffrn_reflns_limit_l_max 23
_diffrn_reflns_limit_l_min -24
_diffrn_reflns_number 7870
_diffrn_reflns_theta_full 30.03
_diffrn_reflns_theta_max 30.03
_diffrn_reflns_theta_min 2.81
_exptl_absorpt_coefficient_mu 0.813
_exptl_absorpt_correction_T_max 0.9087
_exptl_absorpt_correction_T_min 0.8947
_exptl_absorpt_correction_type none
_exptl_crystal_colour green
_exptl_crystal_density_diffrn 1.689
_exptl_crystal_density_meas ?
_exptl_crystal_density_method 'not measured'
_exptl_crystal_description prism
_exptl_crystal_F_000 1588
_exptl_crystal_size_max 0.14
_exptl_crystal_size_mid 0.14
_exptl_crystal_size_min 0.12
_refine_diff_density_max 0.694
_refine_diff_density_min -0.632
_refine_diff_density_rms 0.088
_refine_ls_extinction_method none
_refine_ls_goodness_of_fit_ref 1.069
_refine_ls_hydrogen_treatment constr
_refine_ls_matrix_type full
_refine_ls_number_parameters 232
_refine_ls_number_reflns 4420
_refine_ls_number_restraints 0
_refine_ls_restrained_S_all 1.069
_refine_ls_R_factor_all 0.0887
_refine_ls_R_factor_gt 0.0489
_refine_ls_shift/su_max 0.000
_refine_ls_shift/su_mean 0.000
_refine_ls_structure_factor_coef Fsqd
_refine_ls_weighting_details 'calc w=1/[\s^2^(Fo^2^)+(0.0682P)^2^+0.0000P] where P=(Fo^2^+2Fc^2^)/3'
_refine_ls_weighting_scheme calc
_refine_ls_wR_factor_gt 0.1203
_refine_ls_wR_factor_ref 0.1368
_reflns_number_gt 2927
_reflns_number_total 4420
_reflns_threshold_expression >2sigma(I)
_cod_data_source_file c3cc45205k.txt
_cod_data_source_block shelxl
_cod_depositor_comments
;
The following automatic conversions were performed:

'_exptl_crystal_density_meas' value 'none' was changed to '?' - the
value is perceived as not measured.

Automatic conversion script
Id: cif_fix_values 3008 2015-01-20 13:52:24Z robertas 
;
_cod_original_sg_symbol_H-M C2/c
_cod_database_code 7110048

loop_
_symmetry_equiv_pos_as_xyz
'x, y, z'
'-x, y, -z+1/2'
'x+1/2, y+1/2, z'
'-x+1/2, y+1/2, -z+1/2'
'-x, -y, -z'
'x, -y, z-1/2'
'-x+1/2, -y+1/2, -z'
'x+1/2, -y+1/2, z-1/2'

loop_
_atom_site_label
_atom_site_type_symbol
_atom_site_fract_x
_atom_site_fract_y
_atom_site_fract_z
_atom_site_U_iso_or_equiv
_atom_site_adp_type
_atom_site_occupancy
_atom_site_symmetry_multiplicity
_atom_site_calc_flag
_atom_site_refinement_flags
C1 C 0.25839(12) 0.2372(2) 0.33506(14) 0.0208(5) Uani 1 1 d .
N1 N 0.30569(10) 0.1628(2) 0.31176(11) 0.0264(4) Uani 1 1 d .
H1 H 0.3368 0.1052 0.3436 0.032 Uiso 1 1 calc R
C2 C 0.29987(14) 0.1884(3) 0.22519(15) 0.0326(6) Uani 1 1 d .
H2A H 0.2964 0.1003 0.1945 0.039 Uiso 1 1 calc R
H2B H 0.3419 0.2424 0.2192 0.039 Uiso 1 1 calc R
C3 C 0.22942(14) 0.2720(3) 0.19648(15) 0.0314(6) Uani 1 1 d .
H3A H 0.2359 0.3556 0.1656 0.038 Uiso 1 1 calc R
H3B H 0.1893 0.2151 0.1619 0.038 Uiso 1 1 calc R
N2 N 0.21592(10) 0.3092(2) 0.27416(12) 0.0264(4) Uani 1 1 d .
H2 H 0.1839 0.3711 0.2794 0.032 Uiso 1 1 calc R
C4 C 0.25376(11) 0.2433(2) 0.41966(14) 0.0210(5) Uani 1 1 d .
C5 C 0.28800(12) 0.1424(3) 0.47672(14) 0.0255(5) Uani 1 1 d .
H5 H 0.3139 0.0687 0.4608 0.031 Uiso 1 1 calc R
C6 C 0.21582(12) 0.3501(3) 0.44355(14) 0.0255(5) Uani 1 1 d .
H6 H 0.1923 0.4186 0.4050 0.031 Uiso 1 1 calc R
Cu1 Cu 0.0000 0.24586(4) 0.2500 0.02083(14) Uani 1 2 d S
N3 N 0.02830(10) 0.22666(18) 0.36770(11) 0.0179(4) Uani 1 1 d .
C7 C 0.07364(11) 0.1231(2) 0.40209(12) 0.0180(4) Uani 1 1 d .
C8 C 0.08555(11) 0.0892(2) 0.48380(12) 0.0190(4) Uani 1 1 d .
H8 H 0.1170 0.0150 0.5078 0.023 Uiso 1 1 calc R
C9 C 0.05022(11) 0.1666(2) 0.52982(13) 0.0201(5) Uani 1 1 d .
C10 C 0.00444(12) 0.2751(2) 0.49323(14) 0.0200(5) Uani 1 1 d .
H10 H -0.0194 0.3295 0.5241 0.024 Uiso 1 1 calc R
C11 C -0.00566(11) 0.3021(2) 0.41130(13) 0.0186(4) Uani 1 1 d .
C12 C 0.10717(11) 0.0472(2) 0.34370(13) 0.0201(5) Uani 1 1 d .
O1 O 0.15068(9) -0.04634(18) 0.36905(9) 0.0304(4) Uani 1 1 d .
O2 O 0.08633(8) 0.09290(17) 0.27029(8) 0.0246(4) Uani 1 1 d .
C13 C 0.05772(12) 0.1307(3) 0.61752(13) 0.0233(5) Uani 1 1 d .
O3 O 0.10353(9) 0.02780(19) 0.64430(9) 0.0287(4) Uani 1 1 d .
H3 H 0.0999 0.0002 0.6896 0.043 Uiso 1 1 calc R
O4 O 0.02403(10) 0.1894(2) 0.65728(10) 0.0368(4) Uani 1 1 d .
C14 C -0.05874(11) 0.4072(2) 0.36103(13) 0.0209(5) Uani 1 1 d .
O5 O -0.08929(8) 0.48584(18) 0.39787(10) 0.0279(4) Uani 1 1 d .
O6 O -0.06891(8) 0.40091(17) 0.28423(8) 0.0247(4) Uani 1 1 d .
O7 O 0.42374(14) 0.0794(3) 0.1354(2) 0.0861(9) Uani 1 1 d .
O8 O 0.32544(15) 0.2522(3) 0.01461(19) 0.0800(9) Uani 1 1 d .

loop_
_atom_site_aniso_label
_atom_site_aniso_U_11
_atom_site_aniso_U_22
_atom_site_aniso_U_33
_atom_site_aniso_U_23
_atom_site_aniso_U_13
_atom_site_aniso_U_12
C1 0.0194(11) 0.0203(12) 0.0231(11) 0.0007(9) 0.0065(9) -0.0010(9)
N1 0.0325(11) 0.0262(11) 0.0220(10) 0.0041(8) 0.0104(8) 0.0075(9)
C2 0.0455(15) 0.0298(14) 0.0264(13) 0.0040(11) 0.0166(11) 0.0069(12)
C3 0.0367(14) 0.0337(15) 0.0232(12) 0.0017(10) 0.0078(11) 0.0008(11)
N2 0.0281(10) 0.0291(11) 0.0227(10) 0.0032(9) 0.0084(8) 0.0061(9)
C4 0.0168(10) 0.0249(12) 0.0215(11) 0.0009(9) 0.0061(9) -0.0030(9)
C5 0.0245(12) 0.0256(13) 0.0287(12) 0.0018(10) 0.0113(10) 0.0040(10)
C6 0.0237(11) 0.0269(13) 0.0255(12) 0.0034(10) 0.0063(9) 0.0034(10)
Cu1 0.0244(2) 0.0219(2) 0.0161(2) 0.000 0.00579(16) 0.000
N3 0.0174(9) 0.0202(10) 0.0158(9) -0.0022(7) 0.0044(7) -0.0002(7)
C7 0.0194(10) 0.0176(10) 0.0171(10) -0.0004(8) 0.0055(8) -0.0012(9)
C8 0.0185(10) 0.0207(11) 0.0162(10) 0.0005(9) 0.0027(8) -0.0012(9)
C9 0.0209(10) 0.0238(12) 0.0153(10) -0.0015(9) 0.0046(8) -0.0043(9)
C10 0.0198(11) 0.0213(12) 0.0188(10) -0.0039(9) 0.0056(9) -0.0012(9)
C11 0.0168(10) 0.0187(11) 0.0202(11) -0.0046(9) 0.0054(9) -0.0018(9)
C12 0.0201(11) 0.0204(11) 0.0196(11) -0.0032(9) 0.0056(9) -0.0004(9)
O1 0.0344(9) 0.0320(10) 0.0257(9) 0.0005(7) 0.0101(7) 0.0141(8)
O2 0.0329(9) 0.0267(9) 0.0151(7) 0.0012(7) 0.0081(7) 0.0030(7)
C13 0.0242(11) 0.0255(12) 0.0193(11) -0.0007(9) 0.0051(9) -0.0030(10)
O3 0.0362(9) 0.0330(10) 0.0191(8) 0.0082(7) 0.0114(7) 0.0069(8)
O4 0.0452(10) 0.0473(12) 0.0227(9) 0.0049(8) 0.0175(8) 0.0148(9)
C14 0.0190(10) 0.0218(12) 0.0216(11) -0.0009(9) 0.0055(9) -0.0013(9)
O5 0.0292(9) 0.0276(9) 0.0277(9) -0.0022(7) 0.0094(7) 0.0097(7)
O6 0.0273(8) 0.0285(9) 0.0162(8) 0.0000(7) 0.0029(6) 0.0013(7)
O7 0.0842(17) 0.0509(16) 0.154(3) 0.0233(17) 0.0842(18) 0.0110(14)
O8 0.0644(16) 0.092(2) 0.087(2) -0.0480(16) 0.0268(15) -0.0171(14)

loop_
_atom_type_symbol
_atom_type_description
_atom_type_scat_dispersion_real
_atom_type_scat_dispersion_imag
_atom_type_scat_source
C C 0.0033 0.0016 'International Tables Vol C Tables 4.2.6.8 and 6.1.1.4'
H H 0.0000 0.0000 'International Tables Vol C Tables 4.2.6.8 and 6.1.1.4'
N N 0.0061 0.0033 'International Tables Vol C Tables 4.2.6.8 and 6.1.1.4'
O O 0.0106 0.0060 'International Tables Vol C Tables 4.2.6.8 and 6.1.1.4'
Cu Cu 0.3201 1.2651 'International Tables Vol C Tables 4.2.6.8 and 6.1.1.4'

loop_
_geom_angle_atom_site_label_1
_geom_angle_atom_site_label_2
_geom_angle_atom_site_label_3
_geom_angle
_geom_angle_site_symmetry_1
_geom_angle_site_symmetry_3
N1 C1 N2 112.0(2) . .
N1 C1 C4 124.3(2) . .
N2 C1 C4 123.6(2) . .
C1 N1 C2 110.87(19) . .
C1 N1 H1 124.6 . .
C2 N1 H1 124.6 . .
N1 C2 C3 102.4(2) . .
N1 C2 H2A 111.3 . .
C3 C2 H2A 111.3 . .
N1 C2 H2B 111.3 . .
C3 C2 H2B 111.3 . .
H2A C2 H2B 109.2 . .
N2 C3 C2 102.1(2) . .
N2 C3 H3A 111.3 . .
C2 C3 H3A 111.3 . .
N2 C3 H3B 111.3 . .
C2 C3 H3B 111.3 . .
H3A C3 H3B 109.2 . .
C1 N2 C3 110.7(2) . .
C1 N2 H2 124.6 . .
C3 N2 H2 124.6 . .
C6 C4 C5 119.4(2) . .
C6 C4 C1 120.2(2) . .
C5 C4 C1 120.4(2) . .
C6 C5 C4 120.0(2) 7_556 .
C6 C5 H5 120.0 7_556 .
C4 C5 H5 120.0 . .
C5 C6 C4 120.5(2) 7_556 .
C5 C6 H6 119.7 7_556 .
C4 C6 H6 119.7 . .
N3 Cu1 N3 169.02(11) 2 .
N3 Cu1 O2 78.24(7) 2 2
N3 Cu1 O2 94.24(6) . 2
N3 Cu1 O2 94.24(6) 2 .
N3 Cu1 O2 78.24(6) . .
O2 Cu1 O2 94.50(9) 2 .
N3 Cu1 O6 78.33(6) 2 2
N3 Cu1 O6 109.45(7) . 2
O2 Cu1 O6 156.30(5) 2 2
O2 Cu1 O6 90.72(6) . 2
N3 Cu1 O6 109.45(6) 2 .
N3 Cu1 O6 78.33(6) . .
O2 Cu1 O6 90.72(6) 2 .
O2 Cu1 O6 156.30(5) . .
O6 Cu1 O6 93.73(9) 2 .
C11 N3 C7 121.28(19) . .
C11 N3 Cu1 119.38(14) . .
C7 N3 Cu1 118.56(15) . .
N3 C7 C8 120.9(2) . .
N3 C7 C12 114.46(18) . .
C8 C7 C12 124.64(19) . .
C7 C8 C9 118.4(2) . .
C7 C8 H8 120.8 . .
C9 C8 H8 120.8 . .
C10 C9 C8 119.73(19) . .
C10 C9 C13 119.1(2) . .
C8 C9 C13 121.1(2) . .
C11 C10 C9 118.8(2) . .
C11 C10 H10 120.6 . .
C9 C10 H10 120.6 . .
N3 C11 C10 120.9(2) . .
N3 C11 C14 113.85(18) . .
C10 C11 C14 125.1(2) . .
O1 C12 O2 126.2(2) . .
O1 C12 C7 119.89(19) . .
O2 C12 C7 113.92(19) . .
C12 O2 Cu1 113.49(14) . .
O4 C13 O3 124.8(2) . .
O4 C13 C9 122.7(2) . .
O3 C13 C9 112.45(19) . .
C13 O3 H3 109.5 . .
O5 C14 O6 126.9(2) . .
O5 C14 C11 117.52(19) . .
O6 C14 C11 115.53(19) . .
C14 O6 Cu1 112.59(14) . .

loop_
_geom_bond_atom_site_label_1
_geom_bond_atom_site_label_2
_geom_bond_distance
_geom_bond_site_symmetry_2
C1 N1 1.307(3) .
C1 N2 1.319(3) .
C1 C4 1.475(3) .
N1 C2 1.471(3) .
N1 H1 0.8800 .
C2 C3 1.530(4) .
C2 H2A 0.9900 .
C2 H2B 0.9900 .
C3 N2 1.468(3) .
C3 H3A 0.9900 .
C3 H3B 0.9900 .
N2 H2 0.8800 .
C4 C6 1.389(3) .
C4 C5 1.400(3) .
C5 C6 1.387(3) 7_556
C5 H5 0.9500 .
C6 C5 1.387(3) 7_556
C6 H6 0.9500 .
Cu1 N3 1.9346(18) 2
Cu1 N3 1.9346(18) .
Cu1 O2 2.1712(16) 2
Cu1 O2 2.1712(16) .
Cu1 O6 2.1850(16) 2
Cu1 O6 2.1850(16) .
N3 C11 1.338(3) .
N3 C7 1.344(3) .
C7 C8 1.387(3) .
C7 C12 1.521(3) .
C8 C9 1.394(3) .
C8 H8 0.9500 .
C9 C10 1.393(3) .
C9 C13 1.504(3) .
C10 C11 1.381(3) .
C10 H10 0.9500 .
C11 C14 1.516(3) .
C12 O1 1.221(3) .
C12 O2 1.280(3) .
C13 O4 1.206(3) .
C13 O3 1.317(3) .
O3 H3 0.8400 .
C14 O5 1.236(3) .
C14 O6 1.271(3) .
